data_4501237
loop_
_publ_author_name
'Bacchi, Alessia'
'Cantoni, Giulia'
'Granelli, Matteo'
'Mazza, Simona'
'Pelagatti, Paolo'
'Rispoli, Gabriele'

_publ_section_title
;
 Hydrogen Bond Optimization via Molecular Design for the Fabrication of
 Crystalline Organometallic Wheel-and-Axle Compounds Based on
 Half-Sandwich Ru(II) Units
;
_journal_issue 11
_journal_name_full 'Crystal Growth &amp; Design'
_journal_page_first 5039
_journal_paper_doi 10.1021/cg200940j
_journal_volume 11
_journal_year 2011
_chemical_formula_sum 'C21 H29 Cl2 N O3 Ru'
_chemical_formula_weight 515.42
_chemical_name_systematic
; 
 ? 
;
_space_group_IT_number 14
_symmetry_cell_setting monoclinic
_symmetry_space_group_name_Hall '-P 2yn'
_symmetry_space_group_name_H-M 'P 1 21/n 1'
_atom_sites_solution_hydrogens geom
_atom_sites_solution_primary direct
_atom_sites_solution_secondary difmap
_audit_creation_method SHELXL-97
_cell_angle_alpha 90.00
_cell_angle_beta 107.72(2)
_cell_angle_gamma 90.00
_cell_formula_units_Z 4
_cell_length_a 9.990(10)
_cell_length_b 21.22(3)
_cell_length_c 11.34(2)
_cell_measurement_reflns_used 800
_cell_measurement_temperature 293(2)
_cell_measurement_theta_max 18
_cell_measurement_theta_min 4
_cell_volume 2290(6)
_computing_structure_refinement 'SHELXL-97 (Sheldrick, 1997)'
_computing_structure_solution 'SIR97 (Altomare et al. 1997)'
_diffrn_ambient_temperature 293(2)
_diffrn_detector_area_resol_mean 8.2
_diffrn_measured_fraction_theta_full 0.991
_diffrn_measured_fraction_theta_max 0.991
_diffrn_measurement_device_type diffractometer
_diffrn_measurement_method '\w scan'
_diffrn_radiation_monochromator graphite
_diffrn_radiation_source 'fine-focus sealed tube'
_diffrn_radiation_type MoK\a
_diffrn_radiation_wavelength 0.71073
_diffrn_reflns_av_R_equivalents 0.0464
_diffrn_reflns_av_sigmaI/netI 0.0307
_diffrn_reflns_limit_h_max 11
_diffrn_reflns_limit_h_min -11
_diffrn_reflns_limit_k_max 23
_diffrn_reflns_limit_k_min -22
_diffrn_reflns_limit_l_max 12
_diffrn_reflns_limit_l_min -12
_diffrn_reflns_number 19195
_diffrn_reflns_theta_full 23.26
_diffrn_reflns_theta_max 23.26
_diffrn_reflns_theta_min 1.92
_exptl_absorpt_coefficient_mu 0.939
_exptl_absorpt_correction_T_max 1
_exptl_absorpt_correction_T_min 0.73
_exptl_absorpt_correction_type multi-scan
_exptl_absorpt_process_details 'SADABS procedure'
_exptl_crystal_colour orange
_exptl_crystal_density_diffrn 1.495
_exptl_crystal_density_method 'not measured'
_exptl_crystal_description prism
_exptl_crystal_F_000 1056
_exptl_crystal_size_max 0.09
_exptl_crystal_size_mid 0.04
_exptl_crystal_size_min 0.02
_refine_diff_density_max 1.491
_refine_diff_density_min -1.070
_refine_diff_density_rms 0.100
_refine_ls_extinction_method none
_refine_ls_goodness_of_fit_ref 1.050
_refine_ls_hydrogen_treatment mixed
_refine_ls_matrix_type full
_refine_ls_number_parameters 260
_refine_ls_number_reflns 3257
_refine_ls_number_restraints 39
_refine_ls_restrained_S_all 1.059
_refine_ls_R_factor_all 0.0997
_refine_ls_R_factor_gt 0.0738
_refine_ls_shift/su_max 0.000
_refine_ls_shift/su_mean 0.000
_refine_ls_structure_factor_coef Fsqd
_refine_ls_weighting_details 'calc w=1/[\s^2^(Fo^2^)+(0.1033P)^2^+9.4116P] where P=(Fo^2^+2Fc^2^)/3'
_refine_ls_weighting_scheme calc
_refine_ls_wR_factor_gt 0.1993
_refine_ls_wR_factor_ref 0.2206
_reflns_number_gt 2355
_reflns_number_total 3257
_reflns_threshold_expression >2sigma(I)
_cod_data_source_file cg200940j_si_002.cif
_cod_data_source_block 3.EtOH
_cod_original_sg_symbol_H-M P21/n
_cod_database_code 4501237

loop_
_symmetry_equiv_pos_as_xyz
'x, y, z'
'-x+1/2, y+1/2, -z+1/2'
'-x, -y, -z'
'x-1/2, -y-1/2, z-1/2'

loop_
_atom_site_label
_atom_site_type_symbol
_atom_site_fract_x
_atom_site_fract_y
_atom_site_fract_z
_atom_site_U_iso_or_equiv
_atom_site_adp_type
_atom_site_occupancy
_atom_site_symmetry_multiplicity
_atom_site_calc_flag
_atom_site_refinement_flags
Ru Ru 0.12203(8) 0.12986(4) 0.00481(7) 0.0828(4) Uani 1 1 d .
Cl1 Cl -0.1089(3) 0.15418(19) -0.1344(3) 0.1160(11) Uani 1 1 d .
Cl2 Cl 0.1590(3) 0.07457(14) -0.1695(3) 0.0956(8) Uani 1 1 d .
N N 0.1726(8) 0.2124(4) -0.0876(7) 0.083(2) Uani 1 1 d .
H0A H 0.1398 0.2053 -0.1696 0.100 Uiso 1 1 calc R
H0B H 0.1231 0.2450 -0.0715 0.100 Uiso 1 1 calc R
O1 O 1.0352(11) 0.3169(5) 0.0133(13) 0.162(5) Uani 1 1 d .
O2 O 1.0044(11) 0.3931(6) 0.1275(12) 0.143(3) Uani 1 1 d D
C1 C 0.3166(10) 0.2331(5) -0.0605(9) 0.078(2) Uani 1 1 d .
C2 C 0.4074(11) 0.2015(5) -0.1112(9) 0.088(3) Uani 1 1 d .
H2 H 0.3750 0.1671 -0.1629 0.106 Uiso 1 1 calc R
C3 C 0.5442(13) 0.2203(7) -0.0861(12) 0.103(3) Uani 1 1 d .
H3 H 0.6038 0.1979 -0.1196 0.123 Uiso 1 1 calc R
C4 C 0.5958(11) 0.2718(7) -0.0122(11) 0.099(4) Uani 1 1 d .
C5 C 0.5060(12) 0.3027(6) 0.0417(10) 0.101(3) Uani 1 1 d .
H5 H 0.5396 0.3365 0.0945 0.121 Uiso 1 1 calc R
C6 C 0.3645(11) 0.2834(5) 0.0173(10) 0.093(3) Uani 1 1 d .
H6 H 0.3050 0.3044 0.0533 0.111 Uiso 1 1 calc R
C7 C 0.7444(15) 0.2935(8) 0.0083(14) 0.138(6) Uani 1 1 d .
H7 H 0.7909 0.2655 -0.0288 0.165 Uiso 1 1 calc R
C8 C 0.8138(16) 0.3307(8) 0.0516(17) 0.152(7) Uani 1 1 d .
H8 H 0.7743 0.3599 0.0925 0.182 Uiso 1 1 calc R
C9 C 0.9618(13) 0.3446(7) 0.0587(16) 0.110(4) Uani 1 1 d .
C10 C 0.0365(13) 0.1259(5) 0.1594(11) 0.093(3) Uani 1 1 d .
C11 C 0.136(2) 0.1699(6) 0.1834(10) 0.124(5) Uani 1 1 d .
H11 H 0.1164 0.2104 0.2045 0.149 Uiso 1 1 calc R
C12 C 0.272(2) 0.1560(11) 0.1774(13) 0.168(10) Uani 1 1 d .
H12 H 0.3397 0.1873 0.1912 0.202 Uiso 1 1 calc R
C13 C 0.3029(15) 0.0937(14) 0.1499(14) 0.162(9) Uani 1 1 d D
C14 C 0.1990(18) 0.0494(9) 0.1252(11) 0.135(5) Uani 1 1 d .
H14 H 0.2170 0.0085 0.1048 0.162 Uiso 1 1 calc R
C15 C 0.0670(13) 0.0655(6) 0.1305(10) 0.102(3) Uani 1 1 d .
H15 H -0.0028 0.0348 0.1143 0.122 Uiso 1 1 calc R
C16 C 0.446(2) 0.0634(18) 0.133(2) 0.46(3) Uani 1 1 d DU
H16 H 0.4402 0.0463 0.0517 0.553 Uiso 1 1 calc R
C17 C 0.534(4) 0.1222(19) 0.173(4) 0.58(3) Uani 1 1 d DU
H17A H 0.6292 0.1138 0.1753 0.872 Uiso 1 1 calc R
H17B H 0.5327 0.1345 0.2546 0.872 Uiso 1 1 calc R
H17C H 0.4965 0.1557 0.1160 0.872 Uiso 1 1 calc R
C18 C 0.505(3) 0.0219(19) 0.241(3) 0.51(3) Uani 1 1 d DU
H18A H 0.4724 -0.0204 0.2200 0.762 Uiso 1 1 calc R
H18B H 0.4761 0.0363 0.3094 0.762 Uiso 1 1 calc R
H18C H 0.6060 0.0226 0.2634 0.762 Uiso 1 1 calc R
C19 C -0.1138(18) 0.1380(8) 0.1595(18) 0.178(8) Uani 1 1 d .
H19A H -0.1231 0.1267 0.2386 0.267 Uiso 1 1 calc R
H19B H -0.1774 0.1132 0.0960 0.267 Uiso 1 1 calc R
H19C H -0.1357 0.1819 0.1439 0.267 Uiso 1 1 calc R
O100 O 1.2567(10) 0.4357(5) 0.1506(10) 0.150(4) Uani 1 1 d GDU
C100 C 1.312(2) 0.4657(9) 0.0612(14) 0.230(10) Uani 1 1 d GDU
H10A H 1.2691 0.4472 -0.0197 0.277 Uiso 1 1 calc R
H10B H 1.4127 0.4580 0.0836 0.277 Uiso 1 1 calc R
C101 C 1.286(4) 0.5355(9) 0.054(3) 0.42(2) Uani 1 1 d GU
H10C H 1.3732 0.5573 0.0911 0.633 Uiso 1 1 calc R
H10D H 1.2207 0.5458 0.0978 0.633 Uiso 1 1 calc R
H10E H 1.2485 0.5479 -0.0309 0.633 Uiso 1 1 calc R
H2O H 1.094(5) 0.407(6) 0.137(11) 0.12(4) Uiso 1 1 d D
H100 H 1.303(5) 0.421(4) 0.228(4) 0.18(7) Uiso 1 1 d D

loop_
_atom_site_aniso_label
_atom_site_aniso_U_11
_atom_site_aniso_U_22
_atom_site_aniso_U_33
_atom_site_aniso_U_23
_atom_site_aniso_U_13
_atom_site_aniso_U_12
Ru 0.0646(5) 0.1147(8) 0.0673(5) -0.0133(4) 0.0172(4) -0.0114(4)
Cl1 0.0633(15) 0.175(3) 0.0982(19) -0.047(2) 0.0070(14) 0.0028(17)
Cl2 0.0999(18) 0.1052(19) 0.0870(17) -0.0119(14) 0.0365(14) 0.0000(15)
N 0.071(5) 0.100(6) 0.074(5) -0.006(4) 0.017(4) 0.003(4)
O1 0.106(7) 0.134(9) 0.243(13) -0.049(8) 0.050(8) -0.002(6)
O2 0.104(7) 0.134(8) 0.195(11) -0.023(8) 0.052(7) -0.007(7)
C1 0.065(6) 0.094(7) 0.072(6) 0.000(5) 0.015(5) 0.000(5)
C2 0.083(7) 0.104(8) 0.083(7) 0.006(6) 0.032(5) 0.005(6)
C3 0.089(8) 0.125(10) 0.104(8) 0.030(8) 0.044(7) 0.013(7)
C4 0.067(6) 0.130(10) 0.100(8) 0.047(8) 0.027(6) 0.008(7)
C5 0.092(8) 0.105(8) 0.089(7) 0.010(6) 0.004(6) -0.018(7)
C6 0.074(7) 0.108(8) 0.095(7) 0.001(6) 0.023(6) 0.003(6)
C7 0.102(10) 0.161(14) 0.131(12) 0.079(11) 0.007(8) -0.021(9)
C8 0.099(10) 0.147(14) 0.179(16) 0.078(12) -0.003(10) -0.041(9)
C9 0.079(8) 0.086(9) 0.162(13) 0.041(9) 0.030(8) -0.001(7)
C10 0.110(8) 0.081(8) 0.097(8) 0.002(6) 0.048(7) -0.003(6)
C11 0.199(16) 0.108(9) 0.075(7) -0.031(6) 0.055(9) -0.071(11)
C12 0.178(19) 0.25(2) 0.058(7) 0.006(11) 0.003(9) -0.144(19)
C13 0.075(9) 0.32(3) 0.079(10) 0.062(14) 0.010(7) -0.017(15)
C14 0.129(12) 0.188(15) 0.083(8) 0.031(9) 0.025(8) 0.058(12)
C15 0.104(9) 0.106(9) 0.086(7) 0.006(6) 0.014(6) -0.021(7)
C16 0.089(13) 1.02(7) 0.28(3) 0.40(4) 0.064(16) 0.12(3)
C17 0.25(4) 0.98(7) 0.54(5) 0.42(5) 0.15(4) 0.08(4)
C18 0.31(3) 0.86(7) 0.43(4) 0.42(4) 0.22(3) 0.37(4)
C19 0.164(16) 0.200(17) 0.213(19) 0.087(14) 0.120(15) 0.065(13)
O100 0.127(7) 0.140(8) 0.152(9) 0.039(7) -0.004(6) -0.030(6)
C100 0.22(2) 0.28(2) 0.154(16) 0.050(17) 0.010(13) -0.087(19)
C101 0.50(5) 0.29(2) 0.38(4) 0.21(3) -0.01(4) -0.09(3)

loop_
_atom_type_symbol
_atom_type_description
_atom_type_scat_dispersion_real
_atom_type_scat_dispersion_imag
_atom_type_scat_source
C C 0.0033 0.0016 'International Tables Vol C Tables 4.2.6.8 and 6.1.1.4'
H H 0.0000 0.0000 'International Tables Vol C Tables 4.2.6.8 and 6.1.1.4'
Cl Cl 0.1484 0.1585 'International Tables Vol C Tables 4.2.6.8 and 6.1.1.4'
N N 0.0061 0.0033 'International Tables Vol C Tables 4.2.6.8 and 6.1.1.4'
O O 0.0106 0.0060 'International Tables Vol C Tables 4.2.6.8 and 6.1.1.4'
Ru Ru -1.2594 0.8363 'International Tables Vol C Tables 4.2.6.8 and 6.1.1.4'

loop_
_geom_angle_atom_site_label_1
_geom_angle_atom_site_label_2
_geom_angle_atom_site_label_3
_geom_angle
C12 Ru C11 38.1(7)
C12 Ru C15 78.9(5)
C11 Ru C15 65.7(5)
C12 Ru C10 67.0(7)
C11 Ru C10 35.9(5)
C15 Ru C10 37.1(4)
C12 Ru C14 67.3(7)
C11 Ru C14 79.1(6)
C15 Ru C14 37.1(5)
C10 Ru C14 67.3(5)
C12 Ru C13 38.2(8)
C11 Ru C13 68.1(7)
C15 Ru C13 66.3(6)
C10 Ru C13 79.4(5)
C14 Ru C13 36.5(7)
C12 Ru N 91.8(5)
C11 Ru N 100.1(4)
C15 Ru N 165.4(4)
C10 Ru N 128.7(4)
C14 Ru N 147.6(5)
C13 Ru N 112.7(6)
C12 Ru Cl1 143.3(8)
C11 Ru Cl1 107.8(5)
C15 Ru Cl1 100.5(4)
C10 Ru Cl1 90.2(4)
C14 Ru Cl1 131.4(5)
C13 Ru Cl1 166.8(5)
N Ru Cl1 80.2(2)
C12 Ru Cl2 129.3(8)
C11 Ru Cl2 166.5(5)
C15 Ru Cl2 111.4(4)
C10 Ru Cl2 146.6(3)
C14 Ru Cl2 91.1(4)
C13 Ru Cl2 98.5(6)
N Ru Cl2 83.2(2)
Cl1 Ru Cl2 85.58(13)
C1 N Ru 120.2(6)
C6 C1 C2 119.9(9)
C6 C1 N 120.1(9)
C2 C1 N 120.0(9)
C3 C2 C1 120.7(11)
C2 C3 C4 121.6(12)
C3 C4 C5 117.9(11)
C3 C4 C7 120.4(14)
C5 C4 C7 121.7(15)
C4 C5 C6 121.1(11)
C1 C6 C5 118.8(10)
C8 C7 C4 140(2)
C7 C8 C9 132(2)
O1 C9 O2 122.1(12)
O1 C9 C8 128.4(17)
O2 C9 C8 109.4(16)
C11 C10 C15 119.5(13)
C11 C10 C19 123.9(14)
C15 C10 C19 116.5(12)
C11 C10 Ru 71.6(7)
C15 C10 Ru 71.0(7)
C19 C10 Ru 128.6(10)
C10 C11 C12 120.9(15)
C10 C11 Ru 72.6(7)
C12 C11 Ru 70.2(8)
C11 C12 C13 119.2(14)
C11 C12 Ru 71.7(8)
C13 C12 Ru 72.3(8)
C14 C13 C12 118.9(17)
C14 C13 C16 110(2)
C12 C13 C16 131(2)
C14 C13 Ru 71.5(8)
C12 C13 Ru 69.4(10)
C16 C13 Ru 127.4(12)
C13 C14 C15 119.9(16)
C13 C14 Ru 72.0(10)
C15 C14 Ru 71.0(7)
C14 C15 C10 121.5(13)
C14 C15 Ru 71.9(8)
C10 C15 Ru 71.9(7)
C18 C16 C17 101(2)
C18 C16 C13 106.6(17)
C17 C16 C13 95(2)
O100 C100 C101 112.0

loop_
_geom_bond_atom_site_label_1
_geom_bond_atom_site_label_2
_geom_bond_distance
Ru C12 2.143(14)
Ru C11 2.161(11)
Ru C15 2.163(12)
Ru C10 2.174(11)
Ru C14 2.175(14)
Ru C13 2.180(14)
Ru N 2.179(8)
Ru Cl1 2.422(4)
Ru Cl2 2.422(4)
N C1 1.445(11)
O1 C9 1.174(16)
O2 C9 1.284(18)
C1 C6 1.375(14)
C1 C2 1.387(13)
C2 C3 1.368(15)
C3 C4 1.378(17)
C4 C5 1.393(16)
C4 C7 1.504(18)
C5 C6 1.416(14)
C7 C8 1.066(19)
C8 C9 1.485(19)
C10 C11 1.334(17)
C10 C15 1.381(16)
C10 C19 1.523(18)
C11 C12 1.40(3)
C12 C13 1.42(3)
C13 C14 1.36(2)
C13 C16 1.63(3)
C14 C15 1.380(17)
C16 C18 1.475(18)
C16 C17 1.52(2)
O100 C100 1.4443
C100 C101 1.5009
